data_4331578
loop_
_publ_author_name
'Hayton, Trevor W.'
'Boncella, James M.'
'Scott, Brian L.'
'Abboud, Khalil A.'
'Mills, Ryan C.'

_publ_section_title
;
 Coupling of an Aldehyde or Ketone to Pyridine Mediated by a Tungsten
 Imido Complex
;
_journal_issue 25
_journal_name_full 'Inorganic Chemistry'
_journal_page_first 9506
_journal_page_last 9517
_journal_paper_doi 10.1021/ic0511367
_journal_volume 44
_journal_year 2005
_chemical_formula_sum 'C24 H37 N3 Si2 W'
_chemical_formula_weight 607.60
_chemical_name_systematic
; 
 ? 
;
_space_group_IT_number 2
_symmetry_cell_setting triclinic
_symmetry_space_group_name_Hall '-P 1'
_symmetry_space_group_name_H-M 'P -1'
_atom_sites_solution_hydrogens geom
_atom_sites_solution_primary direct
_atom_sites_solution_secondary difmap
_audit_creation_method SHELXL-97
_cell_angle_alpha 72.410(1)
_cell_angle_beta 84.247(1)
_cell_angle_gamma 89.938(1)
_cell_formula_units_Z 4
_cell_length_a 13.1319(8)
_cell_length_b 14.0221(9)
_cell_length_c 15.0036(9)
_cell_measurement_temperature 173(2)
_cell_volume 2619.0(3)
_computing_cell_refinement 'Bruker SMART'
_computing_data_collection 'Bruker SMART'
_computing_data_reduction 'Bruker SHELXTL'
_computing_molecular_graphics 'Bruker SHELXTL'
_computing_publication_material 'Bruker SHELXTL'
_computing_structure_refinement 'SHELXL-97 (Sheldrick, 1997)'
_computing_structure_solution 'SHELXS-97 (Sheldrick, 1990)'
_diffrn_ambient_temperature 173(2)
_diffrn_measured_fraction_theta_full 0.978
_diffrn_measured_fraction_theta_max 0.978
_diffrn_measurement_device_type 'CCD area detector'
_diffrn_measurement_method 'phi and omega scans'
_diffrn_radiation_monochromator graphite
_diffrn_radiation_source 'fine-focus sealed tube'
_diffrn_radiation_type MoK\a
_diffrn_radiation_wavelength 0.71073
_diffrn_reflns_av_R_equivalents 0.0348
_diffrn_reflns_av_sigmaI/netI 0.0500
_diffrn_reflns_limit_h_max 17
_diffrn_reflns_limit_h_min -14
_diffrn_reflns_limit_k_max 18
_diffrn_reflns_limit_k_min -18
_diffrn_reflns_limit_l_max 16
_diffrn_reflns_limit_l_min -19
_diffrn_reflns_number 19003
_diffrn_reflns_theta_full 27.50
_diffrn_reflns_theta_max 27.50
_diffrn_reflns_theta_min 1.56
_exptl_absorpt_coefficient_mu 4.517
_exptl_absorpt_correction_T_max 0.8758
_exptl_absorpt_correction_T_min 0.5259
_exptl_absorpt_correction_type integration
_exptl_crystal_colour Brown
_exptl_crystal_density_diffrn 1.541
_exptl_crystal_density_method 'not measured'
_exptl_crystal_description Plates
_exptl_crystal_F_000 1216
_exptl_crystal_size_max 0.17
_exptl_crystal_size_mid 0.15
_exptl_crystal_size_min 0.03
_refine_diff_density_max 0.742
_refine_diff_density_min -0.841
_refine_diff_density_rms 0.120
_refine_ls_extinction_method none
_refine_ls_goodness_of_fit_ref 1.005
_refine_ls_hydrogen_treatment mixed
_refine_ls_matrix_type full
_refine_ls_number_parameters 589
_refine_ls_number_reflns 11758
_refine_ls_number_restraints 0
_refine_ls_restrained_S_all 1.005
_refine_ls_R_factor_all 0.0434
_refine_ls_R_factor_gt 0.0300
_refine_ls_shift/su_max 0.002
_refine_ls_shift/su_mean 0.000
_refine_ls_structure_factor_coef Fsqd
_refine_ls_weighting_details 'calc w=1/[\s^2^(Fo^2^)+(0.0280P)^2^+1.0701P] where P=(Fo^2^+2Fc^2^)/3'
_refine_ls_weighting_scheme calc
_refine_ls_wR_factor_gt 0.0655
_refine_ls_wR_factor_ref 0.0722
_reflns_number_gt 9440
_reflns_number_total 11758
_reflns_threshold_expression >2sigma(I)
_cod_data_source_file ic0511367sup1.cif
_cod_data_source_block compound3
_cod_depositor_comments
;
The following automatic conversions were performed:

'_symmetry_cell_setting' value 'Triclinic' changed to 'triclinic'
according to /home/saulius/struct/CIF-dictionaries/cif_core.dic
dictionary named 'cif_core.dic' version 2.4.2 from 2011-04-26.

Automatic conversion script
Id: cif_fix_values 1891 2012-01-12 08:04:46Z andrius 
;
_cod_original_sg_symbol_H-M P-1
_cod_database_code 4331578

loop_
_symmetry_equiv_pos_as_xyz
'x, y, z'
'-x, -y, -z'

loop_
_atom_site_label
_atom_site_type_symbol
_atom_site_fract_x
_atom_site_fract_y
_atom_site_fract_z
_atom_site_U_iso_or_equiv
_atom_site_adp_type
_atom_site_occupancy
_atom_site_symmetry_multiplicity
_atom_site_calc_flag
_atom_site_refinement_flags
W W 0.028243(12) 0.371148(11) 0.285678(12) 0.02166(5) Uani 1 1 d .
Si1 Si 0.05292(9) 0.31042(9) 0.08003(9) 0.0276(3) Uani 1 1 d .
Si2 Si 0.09169(9) 0.61236(9) 0.27228(9) 0.0269(3) Uani 1 1 d .
N1 N -0.1053(3) 0.3816(3) 0.2937(3) 0.0261(8) Uani 1 1 d .
N2 N 0.0985(2) 0.3669(2) 0.1594(2) 0.0211(7) Uani 1 1 d .
N3 N 0.1167(2) 0.5000(2) 0.2454(2) 0.0203(7) Uani 1 1 d .
C1 C -0.2111(3) 0.3744(3) 0.3149(3) 0.0252(9) Uani 1 1 d .
C2 C -0.2532(4) 0.3292(4) 0.4067(4) 0.0362(11) Uani 1 1 d .
H2A H -0.2093 0.3062 0.4549 0.043 Uiso 1 1 calc R
C3 C -0.3576(4) 0.3172(4) 0.4293(4) 0.0468(13) Uani 1 1 d .
H3A H -0.3850 0.2865 0.4926 0.056 Uiso 1 1 calc R
C4 C -0.4227(4) 0.3499(4) 0.3597(5) 0.0480(14) Uani 1 1 d .
H4A H -0.4946 0.3399 0.3749 0.058 Uiso 1 1 calc R
C5 C -0.3826(4) 0.3968(3) 0.2686(4) 0.0394(12) Uani 1 1 d .
H5A H -0.4273 0.4211 0.2213 0.047 Uiso 1 1 calc R
C6 C -0.2779(3) 0.4088(3) 0.2454(4) 0.0327(10) Uani 1 1 d .
H6A H -0.2510 0.4406 0.1821 0.039 Uiso 1 1 calc R
C7 C 0.1939(3) 0.4162(3) 0.1411(3) 0.0214(8) Uani 1 1 d .
C8 C 0.2038(3) 0.4896(3) 0.1887(3) 0.0219(8) Uani 1 1 d .
C9 C 0.2979(3) 0.5419(3) 0.1756(3) 0.0279(9) Uani 1 1 d .
H9A H 0.3059 0.5902 0.2074 0.033 Uiso 1 1 calc R
C10 C 0.3784(3) 0.5246(3) 0.1178(4) 0.0331(11) Uani 1 1 d .
H10A H 0.4414 0.5610 0.1097 0.040 Uiso 1 1 calc R
C11 C 0.3687(3) 0.4541(3) 0.0711(3) 0.0337(10) Uani 1 1 d .
H11A H 0.4252 0.4421 0.0316 0.040 Uiso 1 1 calc R
C12 C 0.2771(3) 0.4011(3) 0.0816(3) 0.0275(9) Uani 1 1 d .
H12A H 0.2708 0.3540 0.0481 0.033 Uiso 1 1 calc R
C13 C 0.0786(4) 0.3969(4) -0.0426(4) 0.0410(12) Uani 1 1 d .
H13A H 0.0380 0.4569 -0.0491 0.062 Uiso 1 1 calc R
H13B H 0.0597 0.3630 -0.0871 0.062 Uiso 1 1 calc R
H13C H 0.1516 0.4162 -0.0558 0.062 Uiso 1 1 calc R
C14 C 0.1133(4) 0.1884(4) 0.0898(4) 0.0456(13) Uani 1 1 d .
H14A H 0.1880 0.1977 0.0823 0.068 Uiso 1 1 calc R
H14B H 0.0924 0.1621 0.0406 0.068 Uiso 1 1 calc R
H14C H 0.0914 0.1410 0.1517 0.068 Uiso 1 1 calc R
C15 C -0.0877(3) 0.2888(4) 0.1084(4) 0.0414(12) Uani 1 1 d .
H15A H -0.1026 0.2447 0.1730 0.062 Uiso 1 1 calc R
H15B H -0.1141 0.2572 0.0650 0.062 Uiso 1 1 calc R
H15C H -0.1206 0.3529 0.1022 0.062 Uiso 1 1 calc R
C16 C 0.1235(4) 0.7197(3) 0.1632(4) 0.0404(12) Uani 1 1 d .
H16A H 0.1977 0.7248 0.1463 0.061 Uiso 1 1 calc R
H16B H 0.0998 0.7818 0.1743 0.061 Uiso 1 1 calc R
H16C H 0.0895 0.7087 0.1117 0.061 Uiso 1 1 calc R
C17 C 0.1641(4) 0.6283(4) 0.3686(4) 0.0392(12) Uani 1 1 d .
H17A H 0.1465 0.5723 0.4259 0.059 Uiso 1 1 calc R
H17B H 0.1457 0.6913 0.3807 0.059 Uiso 1 1 calc R
H17C H 0.2378 0.6294 0.3496 0.059 Uiso 1 1 calc R
C18 C -0.0470(3) 0.6120(4) 0.3130(4) 0.0378(11) Uani 1 1 d .
H18A H -0.0876 0.6050 0.2639 0.057 Uiso 1 1 calc R
H18B H -0.0628 0.6749 0.3264 0.057 Uiso 1 1 calc R
H18C H -0.0634 0.5557 0.3703 0.057 Uiso 1 1 calc R
C19 C 0.0612(4) 0.3495(4) 0.4301(3) 0.0341(11) Uani 1 1 d .
H19A H 0.066(4) 0.401(4) 0.446(4) 0.031(13) Uiso 1 1 d .
H19B H 0.013(4) 0.303(4) 0.469(4) 0.039(14) Uiso 1 1 d .
C20 C 0.1581(4) 0.3128(3) 0.3958(3) 0.0340(10) Uani 1 1 d .
C21 C 0.1495(4) 0.2411(3) 0.3512(3) 0.0330(10) Uani 1 1 d .
C22 C 0.0450(4) 0.2101(3) 0.3418(4) 0.0364(11) Uani 1 1 d .
H22A H 0.037(4) 0.166(4) 0.303(4) 0.059(18) Uiso 1 1 d .
H22B H 0.008(4) 0.186(3) 0.398(4) 0.029(13) Uiso 1 1 d .
C23 C 0.2588(4) 0.3602(4) 0.4017(4) 0.0446(13) Uani 1 1 d .
H23A H 0.2991 0.3108 0.4437 0.067 Uiso 1 1 calc R
H23B H 0.2465 0.4169 0.4263 0.067 Uiso 1 1 calc R
H23C H 0.2965 0.3838 0.3389 0.067 Uiso 1 1 calc R
C24 C 0.2408(4) 0.2015(4) 0.3060(4) 0.0466(13) Uani 1 1 d .
H24A H 0.2793 0.2572 0.2589 0.070 Uiso 1 1 calc R
H24B H 0.2175 0.1540 0.2755 0.070 Uiso 1 1 calc R
H24C H 0.2849 0.1676 0.3541 0.070 Uiso 1 1 calc R
W' W 0.533008(12) 0.937324(11) 0.287798(12) 0.02190(5) Uani 1 1 d .
Si1' Si 0.55200(10) 1.13463(9) 0.08487(9) 0.0282(3) Uani 1 1 d .
Si2' Si 0.59791(9) 0.70929(8) 0.26121(9) 0.0241(2) Uani 1 1 d .
N1' N 0.3995(3) 0.9207(3) 0.2982(3) 0.0288(8) Uani 1 1 d .
N2' N 0.6015(3) 1.0281(2) 0.1628(2) 0.0223(7) Uani 1 1 d .
N3' N 0.6222(3) 0.8379(2) 0.2428(3) 0.0235(7) Uani 1 1 d .
C1' C 0.2949(3) 0.9205(3) 0.3238(4) 0.0301(10) Uani 1 1 d .
C2' C 0.2587(4) 0.9215(4) 0.4150(4) 0.0425(12) Uani 1 1 d .
H2'A H 0.3061 0.9196 0.4593 0.051 Uiso 1 1 calc R
C3' C 0.1561(4) 0.9252(5) 0.4406(5) 0.0553(15) Uani 1 1 d .
H3'A H 0.1332 0.9269 0.5021 0.066 Uiso 1 1 calc R
C4' C 0.0856(4) 0.9265(4) 0.3779(5) 0.0495(15) Uani 1 1 d .
H4'A H 0.0144 0.9277 0.3965 0.059 Uiso 1 1 calc R
C5' C 0.1199(4) 0.9261(4) 0.2878(5) 0.0458(14) Uani 1 1 d .
H5'A H 0.0718 0.9282 0.2440 0.055 Uiso 1 1 calc R
C6' C 0.2235(4) 0.9229(3) 0.2606(4) 0.0405(12) Uani 1 1 d .
H6'A H 0.2458 0.9222 0.1986 0.049 Uiso 1 1 calc R
C7' C 0.6982(3) 0.9923(3) 0.1439(3) 0.0220(8) Uani 1 1 d .
C8' C 0.7093(3) 0.8885(3) 0.1888(3) 0.0216(8) Uani 1 1 d .
C9' C 0.8049(3) 0.8466(3) 0.1747(3) 0.0285(9) Uani 1 1 d .
H9'A H 0.8133 0.7771 0.2032 0.034 Uiso 1 1 calc R
C10' C 0.8858(3) 0.9043(3) 0.1205(4) 0.0320(10) Uani 1 1 d .
H10B H 0.9503 0.8751 0.1139 0.038 Uiso 1 1 calc R
C11' C 0.8738(3) 1.0062(4) 0.0748(4) 0.0368(11) Uani 1 1 d .
H11B H 0.9294 1.0456 0.0356 0.044 Uiso 1 1 calc R
C12' C 0.7809(3) 1.0489(3) 0.0868(3) 0.0283(9) Uani 1 1 d .
H12B H 0.7731 1.1180 0.0558 0.034 Uiso 1 1 calc R
C13' C 0.5817(4) 1.1301(4) -0.0384(4) 0.0431(12) Uani 1 1 d .
H13D H 0.5784 1.1976 -0.0824 0.065 Uiso 1 1 calc R
H13E H 0.5316 1.0856 -0.0514 0.065 Uiso 1 1 calc R
H13F H 0.6506 1.1049 -0.0459 0.065 Uiso 1 1 calc R
C14' C 0.6069(4) 1.2523(3) 0.0960(4) 0.0464(14) Uani 1 1 d .
H14D H 0.5922 1.2536 0.1610 0.070 Uiso 1 1 calc R
H14E H 0.5761 1.3100 0.0537 0.070 Uiso 1 1 calc R
H14F H 0.6811 1.2554 0.0793 0.070 Uiso 1 1 calc R
C15' C 0.4113(4) 1.1333(4) 0.1145(4) 0.0445(13) Uani 1 1 d .
H15D H 0.3807 1.0719 0.1089 0.067 Uiso 1 1 calc R
H15E H 0.3827 1.1916 0.0711 0.067 Uiso 1 1 calc R
H15F H 0.3962 1.1356 0.1791 0.067 Uiso 1 1 calc R
C16' C 0.6356(4) 0.6811(3) 0.1487(4) 0.0366(11) Uani 1 1 d .
H16D H 0.5967 0.7224 0.0994 0.055 Uiso 1 1 calc R
H16E H 0.6208 0.6102 0.1573 0.055 Uiso 1 1 calc R
H16F H 0.7090 0.6958 0.1304 0.055 Uiso 1 1 calc R
C17' C 0.6669(4) 0.6281(3) 0.3568(4) 0.0383(12) Uani 1 1 d .
H17D H 0.7397 0.6484 0.3457 0.058 Uiso 1 1 calc R
H17E H 0.6596 0.5583 0.3577 0.058 Uiso 1 1 calc R
H17F H 0.6380 0.6349 0.4173 0.058 Uiso 1 1 calc R
C18' C 0.4582(3) 0.6825(3) 0.2962(4) 0.0336(10) Uani 1 1 d .
H18D H 0.4391 0.6957 0.3561 0.050 Uiso 1 1 calc R
H18E H 0.4424 0.6121 0.3032 0.050 Uiso 1 1 calc R
H18F H 0.4194 0.7255 0.2477 0.050 Uiso 1 1 calc R
C19' C 0.5712(4) 0.8632(4) 0.4293(3) 0.0315(10) Uani 1 1 d .
H19C H 0.527(4) 0.871(4) 0.473(4) 0.042(15) Uiso 1 1 d .
H19D H 0.585(4) 0.793(4) 0.450(4) 0.045(15) Uiso 1 1 d .
C20' C 0.6647(4) 0.9284(3) 0.3954(3) 0.0321(10) Uani 1 1 d .
C21' C 0.6487(4) 1.0285(3) 0.3558(3) 0.0361(11) Uani 1 1 d .
C22' C 0.5416(4) 1.0583(4) 0.3509(4) 0.0386(12) Uani 1 1 d .
H22C H 0.536(3) 1.118(3) 0.312(3) 0.022(11) Uiso 1 1 d .
H22D H 0.500(3) 1.033(3) 0.415(4) 0.028(12) Uiso 1 1 d .
C23' C 0.7685(4) 0.8828(4) 0.3989(4) 0.0437(13) Uani 1 1 d .
H23D H 0.8164 0.9255 0.3483 0.066 Uiso 1 1 calc R
H23E H 0.7635 0.8162 0.3910 0.066 Uiso 1 1 calc R
H23F H 0.7933 0.8771 0.4597 0.066 Uiso 1 1 calc R
C24' C 0.7346(4) 1.1053(3) 0.3103(4) 0.0442(13) Uani 1 1 d .
H24D H 0.7960 1.0713 0.2950 0.066 Uiso 1 1 calc R
H24E H 0.7494 1.1420 0.3539 0.066 Uiso 1 1 calc R
H24F H 0.7137 1.1522 0.2526 0.066 Uiso 1 1 calc R

loop_
_atom_site_aniso_label
_atom_site_aniso_U_11
_atom_site_aniso_U_22
_atom_site_aniso_U_33
_atom_site_aniso_U_23
_atom_site_aniso_U_13
_atom_site_aniso_U_12
W 0.01937(9) 0.02397(8) 0.02076(9) -0.00658(7) 0.00142(7) -0.00175(6)
Si1 0.0284(6) 0.0293(6) 0.0278(7) -0.0136(5) 0.0001(5) -0.0071(5)
Si2 0.0278(6) 0.0289(6) 0.0291(7) -0.0153(5) -0.0059(5) 0.0024(5)
N1 0.0222(17) 0.0285(17) 0.027(2) -0.0082(16) -0.0002(15) -0.0018(14)
N2 0.0203(16) 0.0210(15) 0.0222(19) -0.0074(14) -0.0007(14) -0.0030(13)
N3 0.0247(17) 0.0217(15) 0.0177(18) -0.0107(14) -0.0024(14) 0.0007(13)
C1 0.028(2) 0.0205(18) 0.028(2) -0.0094(17) -0.0007(18) -0.0012(16)
C2 0.030(2) 0.047(3) 0.032(3) -0.014(2) 0.003(2) -0.003(2)
C3 0.034(3) 0.063(3) 0.042(3) -0.019(3) 0.015(2) -0.011(2)
C4 0.024(2) 0.056(3) 0.068(4) -0.027(3) 0.006(3) -0.003(2)
C5 0.026(2) 0.034(2) 0.062(4) -0.018(2) -0.013(2) 0.0030(19)
C6 0.031(2) 0.031(2) 0.036(3) -0.010(2) -0.003(2) 0.0001(18)
C7 0.0216(19) 0.0204(18) 0.020(2) -0.0039(16) -0.0013(16) -0.0003(15)
C8 0.0194(19) 0.0244(19) 0.020(2) -0.0052(17) 0.0005(16) -0.0015(15)
C9 0.029(2) 0.029(2) 0.027(2) -0.0090(19) -0.0034(18) -0.0054(17)
C10 0.020(2) 0.036(2) 0.042(3) -0.011(2) 0.0036(19) -0.0080(18)
C11 0.026(2) 0.041(2) 0.033(3) -0.013(2) 0.0090(19) -0.0030(19)
C12 0.029(2) 0.025(2) 0.029(2) -0.0099(18) 0.0013(18) -0.0042(17)
C13 0.042(3) 0.054(3) 0.027(3) -0.013(2) -0.007(2) -0.003(2)
C14 0.059(3) 0.036(3) 0.050(4) -0.025(3) -0.008(3) 0.000(2)
C15 0.030(2) 0.059(3) 0.044(3) -0.030(3) 0.000(2) -0.013(2)
C16 0.049(3) 0.027(2) 0.046(3) -0.011(2) -0.007(2) 0.000(2)
C17 0.037(3) 0.050(3) 0.042(3) -0.029(3) -0.013(2) -0.003(2)
C18 0.034(3) 0.046(3) 0.042(3) -0.025(2) -0.005(2) 0.009(2)
C19 0.041(3) 0.039(3) 0.021(2) -0.008(2) 0.001(2) 0.002(2)
C20 0.040(3) 0.035(2) 0.021(2) 0.001(2) -0.008(2) 0.008(2)
C21 0.037(3) 0.032(2) 0.021(2) 0.0033(19) 0.0028(19) 0.0007(19)
C22 0.039(3) 0.028(2) 0.036(3) -0.004(2) 0.008(2) -0.008(2)
C23 0.042(3) 0.054(3) 0.036(3) -0.007(3) -0.017(2) 0.002(2)
C24 0.044(3) 0.041(3) 0.047(3) -0.004(2) 0.005(3) 0.012(2)
W' 0.02264(9) 0.02172(8) 0.02135(10) -0.00786(7) 0.00177(7) 0.00027(6)
Si1' 0.0314(6) 0.0245(5) 0.0265(7) -0.0050(5) -0.0020(5) 0.0069(5)
Si2' 0.0271(6) 0.0206(5) 0.0248(6) -0.0071(5) -0.0028(5) -0.0003(4)
N1' 0.0269(19) 0.0274(17) 0.033(2) -0.0120(16) 0.0036(16) 0.0013(15)
N2' 0.0244(17) 0.0209(15) 0.0220(19) -0.0081(14) 0.0008(14) -0.0009(13)
N3' 0.0224(17) 0.0191(15) 0.027(2) -0.0036(14) -0.0048(15) 0.0016(13)
C1' 0.025(2) 0.0190(18) 0.043(3) -0.0042(19) -0.001(2) 0.0018(16)
C2' 0.028(2) 0.054(3) 0.034(3) 0.000(2) 0.007(2) -0.002(2)
C3' 0.038(3) 0.066(4) 0.052(4) -0.009(3) 0.013(3) 0.000(3)
C4' 0.027(3) 0.045(3) 0.068(4) -0.010(3) 0.010(3) 0.001(2)
C5' 0.032(3) 0.036(3) 0.070(4) -0.015(3) -0.009(3) -0.007(2)
C6' 0.037(3) 0.036(2) 0.050(3) -0.018(2) 0.001(2) -0.006(2)
C7' 0.024(2) 0.0238(19) 0.019(2) -0.0082(17) -0.0029(16) 0.0009(16)
C8' 0.0175(19) 0.0241(19) 0.025(2) -0.0110(17) 0.0026(16) -0.0004(15)
C9' 0.026(2) 0.030(2) 0.029(3) -0.0087(19) -0.0007(18) 0.0041(17)
C10' 0.020(2) 0.036(2) 0.039(3) -0.011(2) -0.0005(19) 0.0041(18)
C11' 0.026(2) 0.040(3) 0.038(3) -0.006(2) 0.010(2) -0.0060(19)
C12' 0.027(2) 0.0229(19) 0.032(3) -0.0063(18) 0.0025(19) -0.0054(17)
C13' 0.046(3) 0.051(3) 0.028(3) -0.004(2) -0.005(2) 0.005(2)
C14' 0.060(3) 0.024(2) 0.055(4) -0.008(2) -0.013(3) 0.006(2)
C15' 0.033(3) 0.047(3) 0.045(3) -0.003(3) 0.000(2) 0.015(2)
C16' 0.046(3) 0.032(2) 0.035(3) -0.016(2) -0.002(2) 0.001(2)
C17' 0.044(3) 0.027(2) 0.042(3) -0.005(2) -0.012(2) 0.004(2)
C18' 0.028(2) 0.033(2) 0.041(3) -0.014(2) -0.003(2) -0.0031(19)
C19' 0.040(3) 0.030(2) 0.021(2) -0.0053(19) 0.004(2) -0.003(2)
C20' 0.043(3) 0.035(2) 0.018(2) -0.0069(19) -0.007(2) -0.007(2)
C21' 0.058(3) 0.033(2) 0.020(2) -0.011(2) -0.007(2) -0.010(2)
C22' 0.059(3) 0.027(2) 0.030(3) -0.012(2) 0.003(2) 0.001(2)
C23' 0.048(3) 0.048(3) 0.033(3) -0.005(2) -0.019(2) -0.003(2)
C24' 0.063(3) 0.029(2) 0.040(3) -0.008(2) -0.008(3) -0.015(2)

loop_
_atom_type_symbol
_atom_type_description
_atom_type_scat_dispersion_real
_atom_type_scat_dispersion_imag
_atom_type_scat_source
C C 0.0033 0.0016 'International Tables Vol C Tables 4.2.6.8 and 6.1.1.4'
H H 0.0000 0.0000 'International Tables Vol C Tables 4.2.6.8 and 6.1.1.4'
N N 0.0061 0.0033 'International Tables Vol C Tables 4.2.6.8 and 6.1.1.4'
Si Si 0.0817 0.0704 'International Tables Vol C Tables 4.2.6.8 and 6.1.1.4'
W W -0.8490 6.8722 'International Tables Vol C Tables 4.2.6.8 and 6.1.1.4'

loop_
_geom_angle_atom_site_label_1
_geom_angle_atom_site_label_2
_geom_angle_atom_site_label_3
_geom_angle
N1 W N2 116.45(15)
N1 W N3 118.11(14)
N2 W N3 78.77(13)
N1 W C22 102.10(17)
N2 W C22 89.31(18)
N3 W C22 139.32(16)
N1 W C19 102.58(18)
N2 W C19 140.48(16)
N3 W C19 88.61(17)
C22 W C19 76.2(2)
N1 W C21 136.16(16)
N2 W C21 83.99(14)
N3 W C21 103.21(14)
C22 W C21 36.39(17)
C19 W C21 62.52(18)
N1 W C20 136.60(17)
N2 W C20 104.34(15)
N3 W C20 82.62(14)
C22 W C20 62.73(18)
C19 W C20 36.42(17)
C21 W C20 32.47(16)
N2 Si1 C14 111.2(2)
N2 Si1 C15 108.5(2)
C14 Si1 C15 108.7(2)
N2 Si1 C13 109.5(2)
C14 Si1 C13 110.5(3)
C15 Si1 C13 108.4(2)
N3 Si2 C18 108.29(19)
N3 Si2 C16 108.5(2)
C18 Si2 C16 109.6(2)
N3 Si2 C17 113.7(2)
C18 Si2 C17 106.9(2)
C16 Si2 C17 109.7(2)
C1 N1 W 169.3(3)
C7 N2 Si1 121.6(3)
C7 N2 W 110.2(3)
Si1 N2 W 128.24(18)
C8 N3 Si2 121.9(3)
C8 N3 W 110.1(2)
Si2 N3 W 128.00(19)
C2 C1 N1 119.8(4)
C2 C1 C6 118.2(4)
N1 C1 C6 121.9(4)
C3 C2 C1 121.2(5)
C3 C2 H2A 119.4
C1 C2 H2A 119.4
C2 C3 C4 120.1(5)
C2 C3 H3A 120.0
C4 C3 H3A 120.0
C5 C4 C3 119.7(5)
C5 C4 H4A 120.2
C3 C4 H4A 120.2
C4 C5 C6 120.5(5)
C4 C5 H5A 119.7
C6 C5 H5A 119.7
C5 C6 C1 120.3(5)
C5 C6 H6A 119.9
C1 C6 H6A 119.9
N2 C7 C12 126.4(4)
N2 C7 C8 114.6(4)
C12 C7 C8 119.0(4)
N3 C8 C9 126.7(4)
N3 C8 C7 114.7(3)
C9 C8 C7 118.6(4)
C10 C9 C8 121.1(4)
C10 C9 H9A 119.5
C8 C9 H9A 119.5
C9 C10 C11 120.4(4)
C9 C10 H10A 119.8
C11 C10 H10A 119.8
C12 C11 C10 120.5(4)
C12 C11 H11A 119.8
C10 C11 H11A 119.8
C11 C12 C7 120.5(4)
C11 C12 H12A 119.8
C7 C12 H12A 119.8
Si1 C13 H13A 109.5
Si1 C13 H13B 109.5
H13A C13 H13B 109.5
Si1 C13 H13C 109.5
H13A C13 H13C 109.5
H13B C13 H13C 109.5
Si1 C14 H14A 109.5
Si1 C14 H14B 109.5
H14A C14 H14B 109.5
Si1 C14 H14C 109.5
H14A C14 H14C 109.5
H14B C14 H14C 109.5
Si1 C15 H15A 109.5
Si1 C15 H15B 109.5
H15A C15 H15B 109.5
Si1 C15 H15C 109.5
H15A C15 H15C 109.5
H15B C15 H15C 109.5
Si2 C16 H16A 109.5
Si2 C16 H16B 109.5
H16A C16 H16B 109.5
Si2 C16 H16C 109.5
H16A C16 H16C 109.5
H16B C16 H16C 109.5
Si2 C17 H17A 109.5
Si2 C17 H17B 109.5
H17A C17 H17B 109.5
Si2 C17 H17C 109.5
H17A C17 H17C 109.5
H17B C17 H17C 109.5
Si2 C18 H18A 109.5
Si2 C18 H18B 109.5
H18A C18 H18B 109.5
Si2 C18 H18C 109.5
H18A C18 H18C 109.5
H18B C18 H18C 109.5
C20 C19 W 82.1(3)
C20 C19 H19A 116(3)
W C19 H19A 116(3)
C20 C19 H19B 118(3)
W C19 H19B 107(3)
H19A C19 H19B 113(5)
C21 C20 C19 116.2(4)
C21 C20 C23 123.1(5)
C19 C20 C23 120.4(5)
C21 C20 W 73.7(3)
C19 C20 W 61.5(2)
C23 C20 W 130.5(3)
C20 C21 C22 116.8(5)
C20 C21 C24 122.7(4)
C22 C21 C24 120.3(5)
C20 C21 W 73.8(3)
C22 C21 W 61.3(2)
C24 C21 W 131.8(3)
C21 C22 W 82.3(3)
C21 C22 H22A 118(3)
W C22 H22A 121(3)
C21 C22 H22B 112(3)
W C22 H22B 110(3)
H22A C22 H22B 111(4)
C20 C23 H23A 109.5
C20 C23 H23B 109.5
H23A C23 H23B 109.5
C20 C23 H23C 109.5
H23A C23 H23C 109.5
H23B C23 H23C 109.5
C21 C24 H24A 109.5
C21 C24 H24B 109.5
H24A C24 H24B 109.5
C21 C24 H24C 109.5
H24A C24 H24C 109.5
H24B C24 H24C 109.5
N1' W' N2' 117.15(16)
N1' W' N3' 118.54(14)
N2' W' N3' 79.02(13)
N1' W' C19' 103.15(18)
N2' W' C19' 139.09(16)
N3' W' C19' 88.27(17)
N1' W' C22' 99.00(19)
N2' W' C22' 90.60(17)
N3' W' C22' 141.79(18)
C19' W' C22' 75.8(2)
N1' W' C20' 136.43(17)
N2' W' C20' 102.86(14)
N3' W' C20' 84.01(15)
C19' W' C20' 36.67(16)
C22' W' C20' 62.42(18)
N1' W' C21' 133.38(17)
N2' W' C21' 83.65(15)
N3' W' C21' 105.71(15)
C19' W' C21' 62.52(16)
C22' W' C21' 36.18(19)
C20' W' C21' 32.38(15)
N2' Si1' C15' 108.6(2)
N2' Si1' C14' 111.4(2)
C15' Si1' C14' 108.1(3)
N2' Si1' C13' 109.0(2)
C15' Si1' C13' 109.8(3)
C14' Si1' C13' 109.9(3)
N3' Si2' C17' 112.65(19)
N3' Si2' C18' 108.20(18)
C17' Si2' C18' 107.5(2)
N3' Si2' C16' 108.5(2)
C17' Si2' C16' 110.2(2)
C18' Si2' C16' 109.8(2)
C1' N1' W' 165.1(3)
C7' N2' Si1' 122.4(3)
C7' N2' W' 109.4(2)
Si1' N2' W' 128.20(19)
C8' N3' Si2' 122.3(3)
C8' N3' W' 108.8(2)
Si2' N3' W' 128.78(19)
N1' C1' C6' 122.0(5)
N1' C1' C2' 119.8(4)
C6' C1' C2' 118.2(4)
C3' C2' C1' 120.8(5)
C3' C2' H2'A 119.6
C1' C2' H2'A 119.6
C2' C3' C4' 120.8(6)
C2' C3' H3'A 119.6
C4' C3' H3'A 119.6
C3' C4' C5' 119.1(5)
C3' C4' H4'A 120.4
C5' C4' H4'A 120.4
C4' C5' C6' 120.8(5)
C4' C5' H5'A 119.6
C6' C5' H5'A 119.6
C5' C6' C1' 120.2(5)
C5' C6' H6'A 119.9
C1' C6' H6'A 119.9
C12' C7' N2' 126.0(4)
C12' C7' C8' 119.4(4)
N2' C7' C8' 114.6(3)
N3' C8' C9' 126.3(4)
N3' C8' C7' 115.4(3)
C9' C8' C7' 118.3(4)
C10' C9' C8' 121.2(4)
C10' C9' H9'A 119.4
C8' C9' H9'A 119.4
C9' C10' C11' 120.3(4)
C9' C10' H10B 119.9
C11' C10' H10B 119.9
C12' C11' C10' 119.7(4)
C12' C11' H11B 120.2
C10' C11' H11B 120.2
C11' C12' C7' 121.1(4)
C11' C12' H12B 119.5
C7' C12' H12B 119.5
Si1' C13' H13D 109.5
Si1' C13' H13E 109.5
H13D C13' H13E 109.5
Si1' C13' H13F 109.5
H13D C13' H13F 109.5
H13E C13' H13F 109.5
Si1' C14' H14D 109.5
Si1' C14' H14E 109.5
H14D C14' H14E 109.5
Si1' C14' H14F 109.5
H14D C14' H14F 109.5
H14E C14' H14F 109.5
Si1' C15' H15D 109.5
Si1' C15' H15E 109.5
H15D C15' H15E 109.5
Si1' C15' H15F 109.5
H15D C15' H15F 109.5
H15E C15' H15F 109.5
Si2' C16' H16D 109.5
Si2' C16' H16E 109.5
H16D C16' H16E 109.5
Si2' C16' H16F 109.5
H16D C16' H16F 109.5
H16E C16' H16F 109.5
Si2' C17' H17D 109.5
Si2' C17' H17E 109.5
H17D C17' H17E 109.5
Si2' C17' H17F 109.5
H17D C17' H17F 109.5
H17E C17' H17F 109.5
Si2' C18' H18D 109.5
Si2' C18' H18E 109.5
H18D C18' H18E 109.5
Si2' C18' H18F 109.5
H18D C18' H18F 109.5
H18E C18' H18F 109.5
C20' C19' W' 82.3(3)
C20' C19' H19C 122(3)
W' C19' H19C 114(4)
C20' C19' H19D 114(3)
W' C19' H19D 121(3)
H19C C19' H19D 104(5)
C21' C20' C19' 115.8(4)
C21' C20' C23' 124.0(4)
C19' C20' C23' 120.0(4)
C21' C20' W' 74.1(3)
C19' C20' W' 61.1(2)
C23' C20' W' 131.2(3)
C20' C21' C22' 116.5(4)
C20' C21' C24' 123.4(5)
C22' C21' C24' 119.8(4)
C20' C21' W' 73.5(3)
C22' C21' W' 61.4(2)
C24' C21' W' 131.4(3)
C21' C22' W' 82.4(3)
C21' C22' H22C 112(3)
W' C22' H22C 114(3)
C21' C22' H22D 111(3)
W' C22' H22D 105(3)
H22C C22' H22D 124(4)
C20' C23' H23D 109.5
C20' C23' H23E 109.5
H23D C23' H23E 109.5
C20' C23' H23F 109.5
H23D C23' H23F 109.5
H23E C23' H23F 109.5
C21' C24' H24D 109.5
C21' C24' H24E 109.5
H24D C24' H24E 109.5
C21' C24' H24F 109.5
H24D C24' H24F 109.5
H24E C24' H24F 109.5

loop_
_geom_bond_atom_site_label_1
_geom_bond_atom_site_label_2
_geom_bond_distance
W N1 1.755(3)
W N2 2.040(3)
W N3 2.045(3)
W C22 2.178(5)
W C19 2.183(5)
W C21 2.459(5)
W C20 2.460(4)
Si1 N2 1.765(3)
Si1 C14 1.856(5)
Si1 C15 1.857(5)
Si1 C13 1.870(5)
Si2 N3 1.764(3)
Si2 C18 1.861(5)
Si2 C16 1.869(5)
Si2 C17 1.874(5)
N1 C1 1.390(5)
N2 C7 1.393(5)
N3 C8 1.390(5)
C1 C2 1.387(6)
C1 C6 1.403(6)
C2 C3 1.376(6)
C2 H2A 0.9500
C3 C4 1.385(8)
C3 H3A 0.9500
C4 C5 1.375(8)
C4 H4A 0.9500
C5 C6 1.383(6)
C5 H5A 0.9500
C6 H6A 0.9500
C7 C12 1.399(6)
C7 C8 1.431(6)
C8 C9 1.405(5)
C9 C10 1.368(6)
C9 H9A 0.9500
C10 C11 1.386(7)
C10 H10A 0.9500
C11 C12 1.385(6)
C11 H11A 0.9500
C12 H12A 0.9500
C13 H13A 0.9800
C13 H13B 0.9800
C13 H13C 0.9800
C14 H14A 0.9800
C14 H14B 0.9800
C14 H14C 0.9800
C15 H15A 0.9800
C15 H15B 0.9800
C15 H15C 0.9800
C16 H16A 0.9800
C16 H16B 0.9800
C16 H16C 0.9800
C17 H17A 0.9800
C17 H17B 0.9800
C17 H17C 0.9800
C18 H18A 0.9800
C18 H18B 0.9800
C18 H18C 0.9800
C19 C20 1.475(7)
C19 H19A 0.83(5)
C19 H19B 0.93(5)
C20 C21 1.375(7)
C20 C23 1.503(7)
C21 C22 1.472(7)
C21 C24 1.507(7)
C22 H22A 0.98(6)
C22 H22B 0.90(5)
C23 H23A 0.9800
C23 H23B 0.9800
C23 H23C 0.9800
C24 H24A 0.9800
C24 H24B 0.9800
C24 H24C 0.9800
W' N1' 1.754(4)
W' N2' 2.042(3)
W' N3' 2.044(3)
W' C19' 2.173(5)
W' C22' 2.186(5)
W' C20' 2.460(4)
W' C21' 2.467(4)
Si1' N2' 1.765(3)
Si1' C15' 1.855(5)
Si1' C14' 1.861(5)
Si1' C13' 1.871(5)
Si2' N3' 1.764(3)
Si2' C17' 1.856(5)
Si2' C18' 1.864(4)
Si2' C16' 1.867(5)
N1' C1' 1.388(5)
N2' C7' 1.398(5)
N3' C8' 1.392(5)
C1' C6' 1.393(7)
C1' C2' 1.406(7)
C2' C3' 1.369(7)
C2' H2'A 0.9500
C3' C4' 1.380(8)
C3' H3'A 0.9500
C4' C5' 1.384(8)
C4' H4'A 0.9500
C5' C6' 1.385(7)
C5' H5'A 0.9500
C6' H6'A 0.9500
C7' C12' 1.395(6)
C7' C8' 1.421(5)
C8' C9' 1.409(5)
C9' C10' 1.370(6)
C9' H9'A 0.9500
C10' C11' 1.402(6)
C10' H10B 0.9500
C11' C12' 1.378(6)
C11' H11B 0.9500
C12' H12B 0.9500
C13' H13D 0.9800
C13' H13E 0.9800
C13' H13F 0.9800
C14' H14D 0.9800
C14' H14E 0.9800
C14' H14F 0.9800
C15' H15D 0.9800
C15' H15E 0.9800
C15' H15F 0.9800
C16' H16D 0.9800
C16' H16E 0.9800
C16' H16F 0.9800
C17' H17D 0.9800
C17' H17E 0.9800
C17' H17F 0.9800
C18' H18D 0.9800
C18' H18E 0.9800
C18' H18F 0.9800
C19' C20' 1.483(6)
C19' H19C 0.86(6)
C19' H19D 0.96(5)
C20' C21' 1.374(6)
C20' C23' 1.504(7)
C21' C22' 1.469(7)
C21' C24' 1.517(7)
C22' H22C 0.87(4)
C22' H22D 1.01(5)
C23' H23D 0.9800
C23' H23E 0.9800
C23' H23F 0.9800
C24' H24D 0.9800
C24' H24E 0.9800
C24' H24F 0.9800

loop_
_geom_torsion_atom_site_label_1
_geom_torsion_atom_site_label_2
_geom_torsion_atom_site_label_3
_geom_torsion_atom_site_label_4
_geom_torsion
N2 W N1 C1 128.2(17)
N3 W N1 C1 -140.7(16)
C22 W N1 C1 32.8(17)
C19 W N1 C1 -45.5(17)
C21 W N1 C1 17.7(18)
C20 W N1 C1 -30.1(18)
C14 Si1 N2 C7 77.9(4)
C15 Si1 N2 C7 -162.5(3)
C13 Si1 N2 C7 -44.4(4)
C14 Si1 N2 W -101.3(3)
C15 Si1 N2 W 18.2(3)
C13 Si1 N2 W 136.3(2)
N1 W N2 C7 144.8(2)
N3 W N2 C7 28.9(2)
C22 W N2 C7 -112.0(3)
C19 W N2 C7 -44.9(4)
C21 W N2 C7 -75.9(3)
C20 W N2 C7 -50.4(3)
N1 W N2 Si1 -35.8(3)
N3 W N2 Si1 -151.8(2)
C22 W N2 Si1 67.4(2)
C19 W N2 Si1 134.4(3)
C21 W N2 Si1 103.4(2)
C20 W N2 Si1 128.9(2)
C18 Si2 N3 C8 161.1(3)
C16 Si2 N3 C8 42.2(4)
C17 Si2 N3 C8 -80.2(4)
C18 Si2 N3 W -17.3(3)
C16 Si2 N3 W -136.3(2)
C17 Si2 N3 W 101.3(3)
N1 W N3 C8 -143.0(3)
N2 W N3 C8 -28.9(3)
C22 W N3 C8 46.7(4)
C19 W N3 C8 113.5(3)
C21 W N3 C8 52.1(3)
C20 W N3 C8 77.4(3)
N1 W N3 Si2 35.6(3)
N2 W N3 Si2 149.7(2)
C22 W N3 Si2 -134.8(3)
C19 W N3 Si2 -68.0(2)
C21 W N3 Si2 -129.3(2)
C20 W N3 Si2 -104.0(2)
W N1 C1 C2 24.8(19)
W N1 C1 C6 -153.1(15)
N1 C1 C2 C3 -177.2(4)
C6 C1 C2 C3 0.8(7)
C1 C2 C3 C4 0.4(8)
C2 C3 C4 C5 -1.8(8)
C3 C4 C5 C6 2.0(8)
C4 C5 C6 C1 -0.8(7)
C2 C1 C6 C5 -0.6(6)
N1 C1 C6 C5 177.4(4)
Si1 N2 C7 C12 -22.9(6)
W N2 C7 C12 156.5(4)
Si1 N2 C7 C8 156.3(3)
W N2 C7 C8 -24.3(4)
Si2 N3 C8 C9 26.6(6)
W N3 C8 C9 -154.8(4)
Si2 N3 C8 C7 -154.5(3)
W N3 C8 C7 24.2(4)
N2 C7 C8 N3 0.0(5)
C12 C7 C8 N3 179.3(4)
N2 C7 C8 C9 179.1(4)
C12 C7 C8 C9 -1.6(6)
N3 C8 C9 C10 179.8(4)
C7 C8 C9 C10 0.8(6)
C8 C9 C10 C11 -0.3(7)
C9 C10 C11 C12 0.6(7)
C10 C11 C12 C7 -1.4(7)
N2 C7 C12 C11 -178.8(4)
C8 C7 C12 C11 2.0(6)
N1 W C19 C20 162.1(3)
N2 W C19 C20 -9.0(4)
N3 W C19 C20 -79.4(3)
C22 W C19 C20 62.5(3)
C21 W C19 C20 26.3(3)
W C19 C20 C21 -51.5(4)
W C19 C20 C23 122.6(4)
N1 W C20 C21 107.1(3)
N2 W C20 C21 -52.9(3)
N3 W C20 C21 -129.3(3)
C22 W C20 C21 28.7(3)
C19 W C20 C21 133.0(4)
N1 W C20 C19 -26.0(4)
N2 W C20 C19 174.1(3)
N3 W C20 C19 97.7(3)
C22 W C20 C19 -104.3(3)
C21 W C20 C19 -133.0(4)
N1 W C20 C23 -133.0(4)
N2 W C20 C23 67.1(5)
N3 W C20 C23 -9.3(5)
C22 W C20 C23 148.7(5)
C19 W C20 C23 -107.0(6)
C21 W C20 C23 120.0(6)
C19 C20 C21 C22 0.7(6)
C23 C20 C21 C22 -173.2(4)
W C20 C21 C22 -45.0(4)
C19 C20 C21 C24 175.4(4)
C23 C20 C21 C24 1.5(7)
W C20 C21 C24 129.7(4)
C19 C20 C21 W 45.8(3)
C23 C20 C21 W -128.1(4)
N1 W C21 C20 -108.5(3)
N2 W C21 C20 129.0(3)
N3 W C21 C20 52.1(3)
C22 W C21 C20 -134.0(5)
C19 W C21 C20 -29.3(3)
N1 W C21 C22 25.4(4)
N2 W C21 C22 -97.0(3)
N3 W C21 C22 -174.0(3)
C19 W C21 C22 104.7(4)
C20 W C21 C22 134.0(5)
N1 W C21 C24 131.8(4)
N2 W C21 C24 9.3(5)
N3 W C21 C24 -67.6(5)
C22 W C21 C24 106.3(6)
C19 W C21 C24 -149.0(5)
C20 W C21 C24 -119.7(6)
C20 C21 C22 W 50.7(4)
C24 C21 C22 W -124.1(4)
N1 W C22 C21 -162.3(3)
N2 W C22 C21 80.8(3)
N3 W C22 C21 9.0(5)
C19 W C22 C21 -62.1(3)
C20 W C22 C21 -25.8(3)
N2' W' N1' C1' -114.5(12)
N3' W' N1' C1' 153.5(12)
C19' W' N1' C1' 58.2(13)
C22' W' N1' C1' -19.2(13)
C20' W' N1' C1' 39.9(13)
C21' W' N1' C1' -6.2(14)
C15' Si1' N2' C7' 161.9(3)
C14' Si1' N2' C7' -79.2(4)
C13' Si1' N2' C7' 42.2(4)
C15' Si1' N2' W' -16.7(3)
C14' Si1' N2' W' 102.2(3)
C13' Si1' N2' W' -136.4(3)
N1' W' N2' C7' -146.4(2)
N3' W' N2' C7' -29.8(2)
C19' W' N2' C7' 44.5(4)
C22' W' N2' C7' 113.2(3)
C20' W' N2' C7' 51.4(3)
C21' W' N2' C7' 77.6(3)
N1' W' N2' Si1' 32.4(3)
N3' W' N2' Si1' 148.9(2)
C19' W' N2' Si1' -136.8(3)
C22' W' N2' Si1' -68.1(3)
C20' W' N2' Si1' -129.9(2)
C21' W' N2' Si1' -103.7(2)
C17' Si2' N3' C8' 82.1(4)
C18' Si2' N3' C8' -159.1(3)
C16' Si2' N3' C8' -40.1(4)
C17' Si2' N3' W' -100.5(3)
C18' Si2' N3' W' 18.2(3)
C16' Si2' N3' W' 137.3(3)
N1' W' N3' C8' 145.4(3)
N2' W' N3' C8' 30.4(3)
C19' W' N3' C8' -110.5(3)
C22' W' N3' C8' -46.4(4)
C20' W' N3' C8' -74.0(3)
C21' W' N3' C8' -49.7(3)
N1' W' N3' Si2' -32.2(3)
N2' W' N3' Si2' -147.2(3)
C19' W' N3' Si2' 71.9(3)
C22' W' N3' Si2' 136.0(3)
C20' W' N3' Si2' 108.4(3)
C21' W' N3' Si2' 132.6(2)
W' N1' C1' C6' 149.5(11)
W' N1' C1' C2' -28.2(15)
N1' C1' C2' C3' 177.5(5)
C6' C1' C2' C3' -0.3(7)
C1' C2' C3' C4' 1.0(9)
C2' C3' C4' C5' -1.3(9)
C3' C4' C5' C6' 1.0(8)
C4' C5' C6' C1' -0.4(7)
N1' C1' C6' C5' -177.7(4)
C2' C1' C6' C5' 0.0(7)
Si1' N2' C7' C12' 25.7(6)
W' N2' C7' C12' -155.5(4)
Si1' N2' C7' C8' -154.6(3)
W' N2' C7' C8' 24.3(4)
Si2' N3' C8' C9' -28.0(6)
W' N3' C8' C9' 154.2(4)
Si2' N3' C8' C7' 151.5(3)
W' N3' C8' C7' -26.3(4)
C12' C7' C8' N3' -178.8(4)
N2' C7' C8' N3' 1.4(5)
C12' C7' C8' C9' 0.7(6)
N2' C7' C8' C9' -179.1(4)
N3' C8' C9' C10' -179.3(4)
C7' C8' C9' C10' 1.2(6)
C8' C9' C10' C11' -2.5(7)
C9' C10' C11' C12' 2.0(8)
C10' C11' C12' C7' -0.1(7)
N2' C7' C12' C11' 178.5(4)
C8' C7' C12' C11' -1.2(7)
N1' W' C19' C20' -158.8(3)
N2' W' C19' C20' 11.3(4)
N3' W' C19' C20' 82.3(3)
C22' W' C19' C20' -62.7(3)
C21' W' C19' C20' -26.4(3)
W' C19' C20' C21' 52.0(4)
W' C19' C20' C23' -123.4(4)
N1' W' C20' C21' -101.7(3)
N2' W' C20' C21' 55.1(3)
N3' W' C20' C21' 132.4(3)
C19' W' C20' C21' -132.5(5)
C22' W' C20' C21' -28.7(3)
N1' W' C20' C19' 30.8(4)
N2' W' C20' C19' -172.4(3)
N3' W' C20' C19' -95.2(3)
C22' W' C20' C19' 103.7(3)
C21' W' C20' C19' 132.5(5)
N1' W' C20' C23' 136.7(4)
N2' W' C20' C23' -66.5(4)
N3' W' C20' C23' 10.8(4)
C19' W' C20' C23' 105.9(5)
C22' W' C20' C23' -150.3(5)
C21' W' C20' C23' -121.6(6)
C19' C20' C21' C22' -0.7(6)
C23' C20' C21' C22' 174.5(4)
W' C20' C21' C22' 45.1(4)
C19' C20' C21' C24' -175.0(4)
C23' C20' C21' C24' 0.2(7)
W' C20' C21' C24' -129.1(5)
C19' C20' C21' W' -45.8(4)
C23' C20' C21' W' 129.3(5)
N1' W' C21' C20' 111.8(3)
N2' W' C21' C20' -126.4(3)
N3' W' C21' C20' -49.8(3)
C19' W' C21' C20' 29.8(3)
C22' W' C21' C20' 133.8(5)
N1' W' C21' C22' -22.0(4)
N2' W' C21' C22' 99.8(3)
N3' W' C21' C22' 176.5(3)
C19' W' C21' C22' -104.0(3)
C20' W' C21' C22' -133.8(5)
N1' W' C21' C24' -127.9(5)
N2' W' C21' C24' -6.1(5)
N3' W' C21' C24' 70.5(5)
C19' W' C21' C24' 150.1(5)
C22' W' C21' C24' -105.9(6)
C20' W' C21' C24' 120.3(6)
C20' C21' C22' W' -50.7(4)
C24' C21' C22' W' 123.8(4)
N1' W' C22' C21' 164.0(3)
N2' W' C22' C21' -78.4(3)
N3' W' C22' C21' -5.5(5)
C19' W' C22' C21' 62.6(3)
C20' W' C22' C21' 25.9(3)
